data_7015884
loop_
_publ_author_name
'Linti, Gerald'
'Zessin, Thomas'

_publ_section_title
;
 Synthesis, structure and reactions of an amidinate stabilised
 trigallane.
;
_journal_issue 20
_journal_name_full 'Dalton transactions (Cambridge, England : 2003)'
_journal_page_first 5591
_journal_page_last 5598
_journal_paper_doi 10.1039/c1dt10209e
_journal_volume 40
_journal_year 2011
_chemical_formula_moiety
;C51 H93 Ga3 I2 N6, 2(C4 H8
O)
;
_chemical_formula_sum 'C59 H109 Ga3 I2 N6 O2'
_chemical_formula_weight 1397.48
_chemical_name_common
;
bis-(N,N'-dicyclohexylneopentylamidinato-iodo-gallium(ii))-
N,N' -dicyclohexylneopentylamidinato-gallium(i) tetrahydrofurane solvate
;
_chemical_name_systematic
;
bis-(N,N'-dicyclohexylneopentylamidinato-iodo-gallium(II))-N,N'
-dicyclohexylneopentylamidinato-gallium(I) tetrahydrofurane solvate
;
_chemical_temperature_decomposition 603
_space_group_IT_number 14
_symmetry_cell_setting monoclinic
_symmetry_Int_Tables_number 14
_symmetry_space_group_name_Hall '-P 2yn'
_symmetry_space_group_name_H-M 'P 1 21/n 1'
_atom_sites_solution_hydrogens geom
_atom_sites_solution_primary direct
_atom_sites_solution_secondary difmap
_audit_creation_method SHELXL-97
_cell_angle_alpha 90.00
_cell_angle_beta 90.95(3)
_cell_angle_gamma 90.00
_cell_formula_units_Z 4
_cell_length_a 13.486(3)
_cell_length_b 22.613(5)
_cell_length_c 21.158(4)
_cell_measurement_temperature 200(2)
_cell_volume 6451(2)
_computing_structure_refinement 'SHELXL-97 (Sheldrick, 1997)'
_computing_structure_solution 'SHELXS-97 (Sheldrick, 1990)'
_diffrn_ambient_temperature 200(2)
_diffrn_measured_fraction_theta_full 0.876
_diffrn_measured_fraction_theta_max 0.876
_diffrn_radiation_monochromator graphite
_diffrn_radiation_probe x-ray
_diffrn_radiation_type MoK\a
_diffrn_radiation_wavelength 0.71073
_diffrn_reflns_av_R_equivalents 0.1520
_diffrn_reflns_av_sigmaI/netI 0.1539
_diffrn_reflns_limit_h_max 16
_diffrn_reflns_limit_h_min -16
_diffrn_reflns_limit_k_max 27
_diffrn_reflns_limit_k_min -27
_diffrn_reflns_limit_l_max 25
_diffrn_reflns_limit_l_min -26
_diffrn_reflns_number 37090
_diffrn_reflns_theta_full 25.99
_diffrn_reflns_theta_max 25.99
_diffrn_reflns_theta_min 1.99
_diffrn_source 'fine-focus sealed tube'
_exptl_absorpt_coefficient_mu 2.244
_exptl_absorpt_correction_T_max 0.4323
_exptl_absorpt_correction_T_min 0.3763
_exptl_absorpt_correction_type numerical
_exptl_crystal_colour colourless
_exptl_crystal_density_diffrn 1.439
_exptl_crystal_density_method 'not measured'
_exptl_crystal_description cube
_exptl_crystal_F_000 2880
_exptl_crystal_recrystallization_method 'from tetrahydrofurane'
_exptl_crystal_size_max 0.519
_exptl_crystal_size_mid 0.513
_exptl_crystal_size_min 0.506
_refine_diff_density_max 1.136
_refine_diff_density_min -0.807
_refine_diff_density_rms 0.151
_refine_ls_extinction_method none
_refine_ls_goodness_of_fit_ref 0.945
_refine_ls_hydrogen_treatment constr
_refine_ls_matrix_type full
_refine_ls_number_parameters 649
_refine_ls_number_reflns 11096
_refine_ls_number_restraints 0
_refine_ls_restrained_S_all 0.945
_refine_ls_R_factor_all 0.1445
_refine_ls_R_factor_gt 0.0763
_refine_ls_shift/su_max 0.001
_refine_ls_shift/su_mean 0.000
_refine_ls_structure_factor_coef Fsqd
_refine_ls_weighting_details 'calc w=1/[\s^2^(Fo^2^)+(0.1013P)^2^+0.0000P] where P=(Fo^2^+2Fc^2^)/3'
_refine_ls_weighting_scheme calc
_refine_ls_wR_factor_gt 0.1728
_refine_ls_wR_factor_ref 0.1997
_reflns_number_gt 5738
_reflns_number_total 11096
_reflns_threshold_expression >2sigma(I)
_cod_data_source_file c1dt10209e.txt
_cod_data_source_block 3c
_cod_depositor_comments
;
The following automatic conversions were performed:
'_exptl_absorpt_correction_type' value 'Numerical' changed to 'numerical'
according to '/home/saulius/struct/CIF-dictionaries/cif_core.dic'
dictionary named 'cif_core.dic' version 2.4.1 from 2010-06-29.

Automatic conversion script
Id: cif_fix_enum 1555 2011-01-17 13:19:09Z saulius 

The following automatic conversions were performed:

'_chemical_melting_point' tag was changed to
'_chemical_temperature_decomposition' since the value had been '603
(dec)'. The value '603 (dec)' was changed to '603'.

Automatic conversion script
Id: cif_fix_values 1569 2011-02-09 13:29:24Z adriana 
;
_cod_original_sg_symbol_H-M 'P 21/n'
_cod_database_code 7015884

loop_
_symmetry_equiv_pos_as_xyz
'x, y, z'
'-x+1/2, y+1/2, -z+1/2'
'-x, -y, -z'
'x-1/2, -y-1/2, z-1/2'

loop_
_atom_site_label
_atom_site_type_symbol
_atom_site_fract_x
_atom_site_fract_y
_atom_site_fract_z
_atom_site_U_iso_or_equiv
_atom_site_adp_type
_atom_site_occupancy
_atom_site_symmetry_multiplicity
_atom_site_calc_flag
_atom_site_refinement_flags
_atom_site_disorder_assembly
_atom_site_disorder_group
I1 I 1.00200(7) 0.27490(4) 1.30495(4) 0.0671(3) Uani 1 1 d . . .
I2 I 0.61335(6) 0.24019(3) 1.21120(3) 0.0523(3) Uani 1 1 d . . .
Ga1 Ga 0.89468(8) 0.18980(4) 1.34911(4) 0.0322(3) Uani 1 1 d . . .
Ga2 Ga 0.82667(8) 0.12225(4) 1.27034(4) 0.0282(3) Uani 1 1 d . . .
Ga3 Ga 0.74095(8) 0.16043(4) 1.17733(4) 0.0308(3) Uani 1 1 d . . .
C1 C 0.8924(7) 0.1954(4) 1.4636(4) 0.030(2) Uani 1 1 d . . .
C2 C 0.8854(8) 0.1991(5) 1.5362(5) 0.042(3) Uani 1 1 d . . .
C3 C 0.9632(10) 0.1656(6) 1.5713(4) 0.066(4) Uani 1 1 d . . .
H3A H 0.9584 0.1244 1.5606 0.099 Uiso 1 1 calc R . .
H3B H 0.9540 0.1704 1.6159 0.099 Uiso 1 1 calc R . .
H3C H 1.0273 0.1802 1.5602 0.099 Uiso 1 1 calc R . .
C4 C 0.7838(10) 0.1774(7) 1.5544(5) 0.076(4) Uani 1 1 d . . .
H4A H 0.7767 0.1366 1.5428 0.113 Uiso 1 1 calc R . .
H4B H 0.7339 0.2004 1.5328 0.113 Uiso 1 1 calc R . .
H4C H 0.7761 0.1815 1.5992 0.113 Uiso 1 1 calc R . .
C5 C 0.8984(11) 0.2643(5) 1.5550(5) 0.068(4) Uani 1 1 d . . .
H5A H 0.8501 0.2879 1.5327 0.102 Uiso 1 1 calc R . .
H5B H 0.9638 0.2772 1.5443 0.102 Uiso 1 1 calc R . .
H5C H 0.8893 0.2684 1.5997 0.102 Uiso 1 1 calc R . .
C6 C 1.0387(8) 0.1253(5) 1.4463(5) 0.045(3) Uani 1 1 d . . .
H6A H 1.0424 0.1206 1.4923 0.054 Uiso 1 1 calc R . .
C7 C 1.0211(14) 0.0684(7) 1.4170(14) 0.190(14) Uani 1 1 d . . .
H7A H 1.0107 0.0739 1.3719 0.228 Uiso 1 1 calc R . .
H7B H 0.9612 0.0513 1.4339 0.228 Uiso 1 1 calc R . .
C8 C 1.1110(17) 0.0237(7) 1.4284(17) 0.218(19) Uani 1 1 d . . .
H8A H 1.1164 0.0128 1.4726 0.261 Uiso 1 1 calc R . .
H8B H 1.1018 -0.0118 1.4033 0.261 Uiso 1 1 calc R . .
C9 C 1.194(3) 0.0538(17) 1.4099(10) 0.23(2) Uani 1 1 d . . .
H9A H 1.2492 0.0264 1.4107 0.282 Uiso 1 1 calc R . .
H9B H 1.1837 0.0661 1.3664 0.282 Uiso 1 1 calc R . .
C10 C 1.2186(12) 0.0991(15) 1.4420(18) 0.26(2) Uani 1 1 d . . .
H10A H 1.2830 0.1138 1.4296 0.308 Uiso 1 1 calc R . .
H10B H 1.2204 0.0903 1.4869 0.308 Uiso 1 1 calc R . .
C11 C 1.1294(10) 0.1475(9) 1.4244(16) 0.26(2) Uani 1 1 d . . .
H11A H 1.1439 0.1852 1.4443 0.307 Uiso 1 1 calc R . .
H11B H 1.1254 0.1534 1.3790 0.307 Uiso 1 1 calc R . .
C12 C 0.7496(7) 0.2630(4) 1.4362(4) 0.031(2) Uani 1 1 d . . .
H12A H 0.7421 0.2668 1.4820 0.038 Uiso 1 1 calc R . .
C13 C 0.6535(10) 0.2394(5) 1.4084(7) 0.067(4) Uani 1 1 d . . .
H13A H 0.6379 0.2018 1.4280 0.081 Uiso 1 1 calc R . .
H13B H 0.6611 0.2328 1.3634 0.081 Uiso 1 1 calc R . .
C14 C 0.5681(9) 0.2833(6) 1.4190(8) 0.078(4) Uani 1 1 d . . .
H14A H 0.5087 0.2689 1.3976 0.093 Uiso 1 1 calc R . .
H14B H 0.5546 0.2857 1.4638 0.093 Uiso 1 1 calc R . .
C15 C 0.5920(12) 0.3421(6) 1.3953(7) 0.080(5) Uani 1 1 d . . .
H15A H 0.5389 0.3691 1.4060 0.097 Uiso 1 1 calc R . .
H15B H 0.5959 0.3406 1.3496 0.097 Uiso 1 1 calc R . .
C16 C 0.6857(11) 0.3650(5) 1.4213(8) 0.081(5) Uani 1 1 d . . .
H16A H 0.6794 0.3712 1.4664 0.097 Uiso 1 1 calc R . .
H16B H 0.7003 0.4028 1.4019 0.097 Uiso 1 1 calc R . .
C17 C 0.7699(10) 0.3227(5) 1.4096(7) 0.079(5) Uani 1 1 d . . .
H17A H 0.7801 0.3193 1.3645 0.094 Uiso 1 1 calc R . .
H17B H 0.8303 0.3383 1.4288 0.094 Uiso 1 1 calc R . .
C18 C 0.8439(7) 0.0149(4) 1.2852(4) 0.030(2) Uani 1 1 d . . .
C19 C 0.8498(8) -0.0510(4) 1.2944(4) 0.038(3) Uani 1 1 d . . .
C20 C 0.7617(9) -0.0812(4) 1.2606(5) 0.048(3) Uani 1 1 d . . .
H20A H 0.7008 -0.0645 1.2754 0.072 Uiso 1 1 calc R . .
H20B H 0.7629 -0.1228 1.2694 0.072 Uiso 1 1 calc R . .
H20C H 0.7662 -0.0750 1.2158 0.072 Uiso 1 1 calc R . .
C21 C 0.9434(9) -0.0799(4) 1.2691(5) 0.057(3) Uani 1 1 d . . .
H21A H 1.0008 -0.0623 1.2889 0.086 Uiso 1 1 calc R . .
H21B H 0.9461 -0.0741 1.2242 0.086 Uiso 1 1 calc R . .
H21C H 0.9424 -0.1215 1.2782 0.086 Uiso 1 1 calc R . .
C22 C 0.8493(9) -0.0666(4) 1.3646(5) 0.045(3) Uani 1 1 d . . .
H22A H 0.7911 -0.0503 1.3835 0.068 Uiso 1 1 calc R . .
H22B H 0.9074 -0.0505 1.3850 0.068 Uiso 1 1 calc R . .
H22C H 0.8490 -0.1088 1.3694 0.068 Uiso 1 1 calc R . .
C23 C 0.9791(7) 0.0377(4) 1.2061(4) 0.033(2) Uani 1 1 d . . .
H23A H 1.0224 0.0055 1.2207 0.039 Uiso 1 1 calc R . .
C24 C 0.9286(8) 0.0203(5) 1.1454(4) 0.042(3) Uani 1 1 d . . .
H24A H 0.8826 0.0512 1.1325 0.051 Uiso 1 1 calc R . .
H24B H 0.8910 -0.0157 1.1518 0.051 Uiso 1 1 calc R . .
C25 C 1.0029(10) 0.0104(5) 1.0937(5) 0.062(4) Uani 1 1 d . . .
H25A H 1.0476 -0.0214 1.1058 0.075 Uiso 1 1 calc R . .
H25B H 0.9684 -0.0009 1.0550 0.075 Uiso 1 1 calc R . .
C26 C 1.0602(11) 0.0650(6) 1.0830(6) 0.074(4) Uani 1 1 d . . .
H26A H 1.0157 0.0959 1.0681 0.088 Uiso 1 1 calc R . .
H26B H 1.1085 0.0579 1.0504 0.088 Uiso 1 1 calc R . .
C27 C 1.1126(9) 0.0856(5) 1.1419(6) 0.061(4) Uani 1 1 d . . .
H27A H 1.1449 0.1231 1.1338 0.073 Uiso 1 1 calc R . .
H27B H 1.1635 0.0572 1.1538 0.073 Uiso 1 1 calc R . .
C28 C 1.0397(8) 0.0929(5) 1.1969(5) 0.048(3) Uani 1 1 d . . .
H28A H 1.0766 0.1017 1.2355 0.058 Uiso 1 1 calc R . .
H28B H 0.9957 0.1259 1.1881 0.058 Uiso 1 1 calc R . .
C29 C 0.6881(7) 0.0354(4) 1.3491(4) 0.030(2) Uani 1 1 d . . .
H29A H 0.6814 -0.0077 1.3522 0.036 Uiso 1 1 calc R . .
C30 C 0.7114(8) 0.0595(5) 1.4140(4) 0.043(3) Uani 1 1 d . . .
H30A H 0.7229 0.1018 1.4114 0.051 Uiso 1 1 calc R . .
H30B H 0.7712 0.0410 1.4307 0.051 Uiso 1 1 calc R . .
C31 C 0.6251(10) 0.0473(6) 1.4580(5) 0.062(4) Uani 1 1 d . . .
H31A H 0.6199 0.0050 1.4649 0.074 Uiso 1 1 calc R . .
H31B H 0.6387 0.0658 1.4986 0.074 Uiso 1 1 calc R . .
C32 C 0.5276(9) 0.0701(6) 1.4320(6) 0.062(4) Uani 1 1 d . . .
H32A H 0.4746 0.0584 1.4597 0.074 Uiso 1 1 calc R . .
H32B H 0.5292 0.1130 1.4306 0.074 Uiso 1 1 calc R . .
C33 C 0.5071(9) 0.0468(6) 1.3675(6) 0.060(3) Uani 1 1 d . . .
H33A H 0.4466 0.0644 1.3507 0.072 Uiso 1 1 calc R . .
H33B H 0.4973 0.0043 1.3696 0.072 Uiso 1 1 calc R . .
C34 C 0.5924(8) 0.0603(5) 1.3230(5) 0.045(3) Uani 1 1 d . . .
H34A H 0.5783 0.0432 1.2818 0.054 Uiso 1 1 calc R . .
H34B H 0.5987 0.1027 1.3179 0.054 Uiso 1 1 calc R . .
C35 C 0.7399(8) 0.1499(4) 1.0634(4) 0.034(2) Uani 1 1 d . . .
C36 C 0.7338(9) 0.1397(5) 0.9907(4) 0.047(3) Uani 1 1 d . . .
C37 C 0.8097(11) 0.1762(7) 0.9534(5) 0.087(5) Uani 1 1 d . . .
H37A H 0.7958 0.2175 0.9583 0.131 Uiso 1 1 calc R . .
H37B H 0.8051 0.1658 0.9094 0.131 Uiso 1 1 calc R . .
H37C H 0.8753 0.1678 0.9691 0.131 Uiso 1 1 calc R . .
C38 C 0.7621(11) 0.0744(5) 0.9786(5) 0.070(4) Uani 1 1 d . . .
H38A H 0.7181 0.0490 1.0013 0.105 Uiso 1 1 calc R . .
H38B H 0.8291 0.0677 0.9929 0.105 Uiso 1 1 calc R . .
H38C H 0.7565 0.0661 0.9342 0.105 Uiso 1 1 calc R . .
C39 C 0.6323(9) 0.1530(6) 0.9672(5) 0.060(3) Uani 1 1 d . . .
H39A H 0.6172 0.1938 0.9755 0.091 Uiso 1 1 calc R . .
H39B H 0.5856 0.1282 0.9884 0.091 Uiso 1 1 calc R . .
H39C H 0.6282 0.1458 0.9225 0.091 Uiso 1 1 calc R . .
C40 C 0.6128(7) 0.0720(4) 1.0942(4) 0.034(2) Uani 1 1 d . . .
H40A H 0.6033 0.0659 1.0486 0.041 Uiso 1 1 calc R . .
C41 C 0.5137(8) 0.0885(5) 1.1220(6) 0.049(3) Uani 1 1 d . . .
H41A H 0.4898 0.1244 1.1019 0.059 Uiso 1 1 calc R . .
H41B H 0.5229 0.0965 1.1667 0.059 Uiso 1 1 calc R . .
C42 C 0.4361(9) 0.0402(5) 1.1136(7) 0.063(4) Uani 1 1 d . . .
H42A H 0.3753 0.0517 1.1341 0.075 Uiso 1 1 calc R . .
H42B H 0.4216 0.0343 1.0690 0.075 Uiso 1 1 calc R . .
C43 C 0.4753(10) -0.0159(5) 1.1423(6) 0.067(4) Uani 1 1 d . . .
H43A H 0.4272 -0.0472 1.1354 0.081 Uiso 1 1 calc R . .
H43B H 0.4835 -0.0104 1.1875 0.081 Uiso 1 1 calc R . .
C44 C 0.5733(9) -0.0345(5) 1.1150(6) 0.059(3) Uani 1 1 d . . .
H44A H 0.5644 -0.0439 1.0705 0.071 Uiso 1 1 calc R . .
H44B H 0.5974 -0.0697 1.1366 0.071 Uiso 1 1 calc R . .
C45 C 0.6489(8) 0.0154(4) 1.1227(6) 0.050(3) Uani 1 1 d . . .
H45A H 0.6629 0.0215 1.1674 0.060 Uiso 1 1 calc R . .
H45B H 0.7103 0.0039 1.1028 0.060 Uiso 1 1 calc R . .
C46 C 0.8598(9) 0.2362(4) 1.0779(4) 0.044(3) Uani 1 1 d . . .
H46A H 0.8846 0.2291 1.0353 0.053 Uiso 1 1 calc R . .
C47 C 0.8083(13) 0.2923(6) 1.0788(13) 0.156(11) Uani 1 1 d . . .
H47A H 0.7791 0.2982 1.1199 0.187 Uiso 1 1 calc R . .
H47B H 0.7553 0.2920 1.0473 0.187 Uiso 1 1 calc R . .
C48 C 0.8809(18) 0.3439(8) 1.0648(16) 0.171(13) Uani 1 1 d . . .
H48A H 0.9030 0.3406 1.0216 0.205 Uiso 1 1 calc R . .
H48B H 0.8458 0.3811 1.0687 0.205 Uiso 1 1 calc R . .
C49 C 0.966(3) 0.3445(12) 1.1064(10) 0.181(18) Uani 1 1 d . . .
H49A H 1.0111 0.3752 1.0932 0.217 Uiso 1 1 calc R . .
H49B H 0.9448 0.3537 1.1489 0.217 Uiso 1 1 calc R . .
C50 C 1.0136(16) 0.2907(10) 1.1065(11) 0.141(9) Uani 1 1 d . . .
H50A H 1.0685 0.2922 1.1366 0.169 Uiso 1 1 calc R . .
H50B H 1.0409 0.2839 1.0650 0.169 Uiso 1 1 calc R . .
C51 C 0.9458(13) 0.2382(7) 1.1234(8) 0.106(6) Uani 1 1 d . . .
H51A H 0.9828 0.2015 1.1213 0.127 Uiso 1 1 calc R . .
H51B H 0.9220 0.2429 1.1661 0.127 Uiso 1 1 calc R . .
C52 C 1.235(2) 0.4819(8) 1.2384(8) 0.150(10) Uani 1 1 d . . .
H52A H 1.2900 0.4966 1.2137 0.181 Uiso 1 1 calc R . .
H52B H 1.1924 0.5149 1.2486 0.181 Uiso 1 1 calc R . .
C53 C 1.1795(17) 0.4370(10) 1.2025(10) 0.132(7) Uani 1 1 d . . .
H53A H 1.1101 0.4360 1.2138 0.159 Uiso 1 1 calc R . .
H53B H 1.1851 0.4424 1.1572 0.159 Uiso 1 1 calc R . .
C54 C 1.233(3) 0.3848(8) 1.2247(10) 0.206(16) Uani 1 1 d . . .
H54A H 1.1892 0.3508 1.2249 0.247 Uiso 1 1 calc R . .
H54B H 1.2881 0.3764 1.1972 0.247 Uiso 1 1 calc R . .
C55 C 1.266(2) 0.3966(7) 1.2838(11) 0.171(12) Uani 1 1 d . . .
H55A H 1.2225 0.3789 1.3143 0.205 Uiso 1 1 calc R . .
H55B H 1.3319 0.3798 1.2900 0.205 Uiso 1 1 calc R . .
C56 C 0.657(2) 0.8569(9) 0.728(2) 0.197(18) Uani 1 1 d . . .
H56A H 0.7013 0.8864 0.7108 0.236 Uiso 1 1 calc R . .
H56B H 0.6012 0.8766 0.7471 0.236 Uiso 1 1 calc R . .
C57 C 0.698(2) 0.827(2) 0.764(2) 0.26(3) Uani 1 1 d . . .
H57A H 0.6769 0.8422 0.8047 0.309 Uiso 1 1 calc R . .
H57B H 0.7670 0.8393 0.7609 0.309 Uiso 1 1 calc R . .
C58 C 0.705(3) 0.7688(16) 0.7738(13) 0.24(2) Uani 1 1 d . . .
H58A H 0.6596 0.7544 0.8056 0.291 Uiso 1 1 calc R . .
H58B H 0.7717 0.7552 0.7825 0.291 Uiso 1 1 calc R . .
C59 C 0.6691(19) 0.7564(10) 0.7061(11) 0.146(9) Uani 1 1 d . . .
H59A H 0.6192 0.7255 0.7058 0.175 Uiso 1 1 calc R . .
H59B H 0.7242 0.7436 0.6806 0.175 Uiso 1 1 calc R . .
N1 N 0.9593(6) 0.1665(4) 1.4297(3) 0.039(2) Uani 1 1 d . . .
N2 N 0.8293(6) 0.2214(3) 1.4244(3) 0.0311(19) Uani 1 1 d . . .
N3 N 0.9068(5) 0.0511(3) 1.2548(3) 0.0281(18) Uani 1 1 d . . .
N4 N 0.7697(6) 0.0488(3) 1.3059(4) 0.032(2) Uani 1 1 d . . .
N5 N 0.6846(6) 0.1198(3) 1.1037(3) 0.037(2) Uani 1 1 d . . .
N6 N 0.7938(7) 0.1868(4) 1.0956(4) 0.043(2) Uani 1 1 d . . .
O1 O 1.2702(13) 0.4553(8) 1.2929(7) 0.160(6) Uani 1 1 d . . .
O2 O 0.6242(16) 0.8152(12) 0.6791(11) 0.212(8) Uani 1 1 d . . .

loop_
_atom_site_aniso_label
_atom_site_aniso_U_11
_atom_site_aniso_U_22
_atom_site_aniso_U_33
_atom_site_aniso_U_23
_atom_site_aniso_U_13
_atom_site_aniso_U_12
I1 0.0757(7) 0.0834(6) 0.0426(4) -0.0061(4) 0.0135(4) -0.0387(5)
I2 0.0662(6) 0.0451(4) 0.0457(4) -0.0017(3) 0.0054(4) 0.0145(4)
Ga1 0.0372(7) 0.0380(6) 0.0214(5) -0.0050(4) 0.0036(5) 0.0038(5)
Ga2 0.0353(7) 0.0287(5) 0.0208(5) 0.0000(4) 0.0074(5) 0.0000(5)
Ga3 0.0388(7) 0.0327(6) 0.0209(5) 0.0021(4) 0.0034(5) -0.0057(5)
C1 0.025(6) 0.036(5) 0.029(5) -0.007(4) -0.002(5) -0.001(5)
C2 0.040(7) 0.053(6) 0.032(5) -0.003(5) 0.003(5) -0.004(5)
C3 0.096(11) 0.084(9) 0.018(5) -0.016(5) -0.008(6) 0.031(8)
C4 0.063(9) 0.132(12) 0.032(6) 0.028(7) -0.001(6) -0.019(8)
C5 0.090(11) 0.070(8) 0.044(7) -0.018(6) 0.005(7) 0.008(7)
C6 0.042(7) 0.059(7) 0.034(5) -0.004(5) 0.008(5) 0.013(6)
C7 0.102(15) 0.062(10) 0.40(4) -0.052(15) -0.19(2) 0.031(10)
C8 0.15(2) 0.033(9) 0.46(5) -0.015(16) -0.20(3) 0.001(11)
C9 0.28(4) 0.36(5) 0.057(12) -0.10(2) -0.001(18) 0.18(4)
C10 0.015(9) 0.36(4) 0.39(5) 0.28(4) 0.024(18) -0.009(17)
C11 0.010(8) 0.166(19) 0.59(6) 0.22(3) 0.072(17) 0.036(10)
C12 0.039(7) 0.026(5) 0.029(5) -0.001(4) 0.011(5) 0.002(5)
C13 0.061(9) 0.052(7) 0.089(10) -0.008(7) -0.001(8) 0.023(7)
C14 0.033(8) 0.079(10) 0.120(13) -0.003(9) -0.006(8) 0.017(7)
C15 0.079(12) 0.083(10) 0.080(10) 0.027(8) 0.038(9) 0.049(9)
C16 0.071(11) 0.039(7) 0.133(13) 0.017(7) 0.048(10) 0.014(7)
C17 0.074(10) 0.046(7) 0.118(12) 0.016(7) 0.041(9) 0.012(7)
C18 0.032(6) 0.036(5) 0.023(5) 0.005(4) 0.005(4) 0.004(5)
C19 0.052(7) 0.026(5) 0.036(5) -0.002(4) 0.006(5) -0.003(5)
C20 0.056(8) 0.034(6) 0.055(7) 0.005(5) 0.005(6) -0.001(5)
C21 0.083(10) 0.031(6) 0.058(7) -0.004(5) 0.018(7) 0.012(6)
C22 0.056(8) 0.032(5) 0.047(6) 0.010(4) 0.012(6) 0.008(5)
C23 0.030(6) 0.038(5) 0.029(5) -0.002(4) 0.006(5) 0.007(5)
C24 0.043(7) 0.047(6) 0.036(6) -0.006(5) 0.008(5) -0.010(5)
C25 0.088(10) 0.056(7) 0.044(6) -0.016(5) 0.031(7) -0.005(7)
C26 0.089(11) 0.080(9) 0.054(7) -0.009(6) 0.049(8) -0.015(8)
C27 0.053(8) 0.068(8) 0.063(8) -0.018(6) 0.026(7) -0.014(6)
C28 0.055(8) 0.054(6) 0.036(5) -0.016(5) 0.022(6) -0.010(6)
C29 0.028(6) 0.036(5) 0.026(5) 0.004(4) 0.011(4) -0.006(4)
C30 0.040(7) 0.053(6) 0.036(6) 0.006(5) 0.014(5) -0.008(5)
C31 0.072(10) 0.078(8) 0.036(6) -0.002(6) 0.029(7) -0.030(7)
C32 0.036(8) 0.076(8) 0.074(9) -0.004(7) 0.033(7) -0.006(6)
C33 0.040(8) 0.075(8) 0.067(8) 0.003(6) 0.020(7) -0.004(6)
C34 0.030(7) 0.058(7) 0.047(6) 0.008(5) 0.005(6) 0.005(5)
C35 0.032(6) 0.043(6) 0.028(5) 0.003(4) 0.005(5) -0.005(5)
C36 0.056(8) 0.062(7) 0.024(5) -0.002(5) 0.008(5) -0.013(6)
C37 0.101(12) 0.132(12) 0.029(6) -0.017(7) 0.024(7) -0.055(10)
C38 0.100(12) 0.077(9) 0.033(6) -0.016(6) 0.021(7) -0.005(8)
C39 0.056(9) 0.087(9) 0.037(6) 0.016(6) -0.005(6) -0.013(7)
C40 0.034(6) 0.034(5) 0.034(5) -0.002(4) -0.001(5) -0.004(5)
C41 0.028(7) 0.051(7) 0.068(8) 0.001(6) 0.000(6) 0.006(5)
C42 0.031(7) 0.067(8) 0.089(10) -0.008(7) 0.002(7) -0.017(6)
C43 0.080(10) 0.056(8) 0.065(8) -0.006(6) 0.015(8) -0.032(7)
C44 0.046(8) 0.046(7) 0.084(9) -0.004(6) -0.004(7) -0.007(6)
C45 0.038(7) 0.049(7) 0.062(7) -0.002(5) -0.002(6) -0.012(6)
C46 0.055(8) 0.056(7) 0.022(5) 0.005(4) 0.006(5) -0.031(6)
C47 0.088(13) 0.049(9) 0.33(3) 0.064(13) 0.094(17) 0.011(9)
C48 0.15(2) 0.051(11) 0.31(4) 0.067(17) 0.12(2) 0.008(12)
C49 0.32(4) 0.14(2) 0.086(14) -0.064(15) 0.10(2) -0.16(3)
C50 0.128(18) 0.142(18) 0.152(19) 0.050(16) -0.028(15) -0.098(17)
C51 0.109(14) 0.098(12) 0.111(13) 0.033(10) -0.039(12) -0.078(11)
C52 0.29(3) 0.108(14) 0.057(10) 0.010(10) 0.037(15) -0.065(17)
C53 0.139(19) 0.145(18) 0.111(15) -0.028(14) -0.054(14) 0.027(15)
C54 0.42(5) 0.077(13) 0.117(17) -0.047(12) -0.11(2) 0.06(2)
C55 0.32(4) 0.048(10) 0.14(2) -0.020(11) -0.07(2) 0.019(15)
C56 0.15(3) 0.069(14) 0.37(5) -0.10(2) 0.03(3) -0.037(15)
C57 0.10(2) 0.43(8) 0.24(4) 0.01(5) -0.12(3) -0.02(3)
C58 0.28(4) 0.35(5) 0.102(18) -0.01(2) 0.03(2) 0.25(4)
C59 0.17(2) 0.141(19) 0.130(19) -0.034(15) 0.032(17) 0.031(17)
N1 0.037(5) 0.054(5) 0.026(4) -0.010(4) -0.010(4) 0.018(4)
N2 0.036(5) 0.037(4) 0.021(4) -0.003(3) -0.002(4) 0.007(4)
N3 0.023(5) 0.032(4) 0.030(4) -0.002(3) 0.010(4) 0.001(3)
N4 0.026(5) 0.032(4) 0.040(4) 0.008(3) 0.011(4) -0.002(4)
N5 0.046(6) 0.039(5) 0.024(4) -0.001(3) 0.003(4) -0.010(4)
N6 0.054(6) 0.048(5) 0.025(4) 0.004(4) 0.009(4) -0.011(5)
O1 0.192(16) 0.184(16) 0.103(11) -0.016(11) -0.017(11) -0.050(12)
O2 0.20(2) 0.22(2) 0.21(2) 0.057(18) -0.014(17) 0.022(18)

loop_
_atom_type_symbol
_atom_type_description
_atom_type_scat_dispersion_real
_atom_type_scat_dispersion_imag
_atom_type_scat_source
C C 0.0033 0.0016 'International Tables Vol C Tables 4.2.6.8 and 6.1.1.4'
H H 0.0000 0.0000 'International Tables Vol C Tables 4.2.6.8 and 6.1.1.4'
N N 0.0061 0.0033 'International Tables Vol C Tables 4.2.6.8 and 6.1.1.4'
Ga Ga 0.2307 1.6083 'International Tables Vol C Tables 4.2.6.8 and 6.1.1.4'
I I -0.4742 1.8119 'International Tables Vol C Tables 4.2.6.8 and 6.1.1.4'
O O 0.0106 0.0060 'International Tables Vol C Tables 4.2.6.8 and 6.1.1.4'

loop_
_geom_angle_atom_site_label_1
_geom_angle_atom_site_label_2
_geom_angle_atom_site_label_3
_geom_angle
_geom_angle_site_symmetry_1
_geom_angle_site_symmetry_3
_geom_angle_publ_flag
N2 Ga1 N1 66.2(3) . . ?
N2 Ga1 C1 32.8(3) . . ?
N1 Ga1 C1 33.3(3) . . ?
N2 Ga1 Ga2 127.9(2) . . ?
N1 Ga1 Ga2 125.5(2) . . ?
C1 Ga1 Ga2 135.0(2) . . ?
N2 Ga1 I1 106.4(2) . . ?
N1 Ga1 I1 105.6(3) . . ?
C1 Ga1 I1 109.7(2) . . ?
Ga2 Ga1 I1 115.23(5) . . ?
N3 Ga2 N4 66.2(3) . . ?
N3 Ga2 Ga3 114.3(2) . . ?
N4 Ga2 Ga3 115.0(3) . . ?
N3 Ga2 Ga1 115.3(2) . . ?
N4 Ga2 Ga1 114.2(2) . . ?
Ga3 Ga2 Ga1 120.17(5) . . ?
N3 Ga2 C18 33.2(3) . . ?
N4 Ga2 C18 32.9(3) . . ?
Ga3 Ga2 C18 119.9(2) . . ?
Ga1 Ga2 C18 119.9(2) . . ?
N5 Ga3 N6 65.4(3) . . ?
N5 Ga3 C35 33.2(3) . . ?
N6 Ga3 C35 32.2(3) . . ?
N5 Ga3 Ga2 130.9(2) . . ?
N6 Ga3 Ga2 130.1(3) . . ?
C35 Ga3 Ga2 140.1(2) . . ?
N5 Ga3 I2 107.2(3) . . ?
N6 Ga3 I2 106.4(3) . . ?
C35 Ga3 I2 110.5(2) . . ?
Ga2 Ga3 I2 109.39(4) . . ?
N2 C1 N1 108.4(8) . . ?
N2 C1 C2 123.6(8) . . ?
N1 C1 C2 128.0(9) . . ?
N2 C1 Ga1 54.1(4) . . ?
N1 C1 Ga1 54.4(5) . . ?
C2 C1 Ga1 177.2(7) . . ?
C3 C2 C4 110.1(10) . . ?
C3 C2 C5 106.5(10) . . ?
C4 C2 C5 110.2(10) . . ?
C3 C2 C1 114.6(8) . . ?
C4 C2 C1 107.9(9) . . ?
C5 C2 C1 107.5(8) . . ?
C11 C6 C7 108.2(18) . . ?
C11 C6 N1 109.4(10) . . ?
C7 C6 N1 110.5(10) . . ?
C6 C7 C8 112.4(13) . . ?
C9 C8 C7 105(2) . . ?
C10 C9 C8 117(2) . . ?
C9 C10 C11 103(3) . . ?
C6 C11 C10 108.8(13) . . ?
N2 C12 C17 112.3(8) . . ?
N2 C12 C13 109.7(8) . . ?
C17 C12 C13 109.5(10) . . ?
C12 C13 C14 110.8(10) . . ?
C15 C14 C13 111.6(11) . . ?
C14 C15 C16 112.8(12) . . ?
C15 C16 C17 111.2(12) . . ?
C12 C17 C16 111.7(9) . . ?
N4 C18 N3 106.7(7) . . ?
N4 C18 C19 124.3(8) . . ?
N3 C18 C19 129.0(8) . . ?
N4 C18 Ga2 53.7(4) . . ?
N3 C18 Ga2 53.0(4) . . ?
C19 C18 Ga2 177.6(7) . . ?
C18 C19 C21 114.9(8) . . ?
C18 C19 C22 110.7(7) . . ?
C21 C19 C22 105.0(9) . . ?
C18 C19 C20 109.9(9) . . ?
C21 C19 C20 106.5(8) . . ?
C22 C19 C20 109.5(8) . . ?
N3 C23 C24 111.1(8) . . ?
N3 C23 C28 106.8(7) . . ?
C24 C23 C28 110.3(8) . . ?
C23 C24 C25 111.2(9) . . ?
C26 C25 C24 110.0(9) . . ?
C25 C26 C27 111.9(10) . . ?
C26 C27 C28 111.3(10) . . ?
C23 C28 C27 111.2(8) . . ?
N4 C29 C34 109.9(7) . . ?
N4 C29 C30 110.2(8) . . ?
C34 C29 C30 111.3(8) . . ?
C29 C30 C31 109.9(9) . . ?
C32 C31 C30 112.6(9) . . ?
C33 C32 C31 111.2(10) . . ?
C32 C33 C34 111.4(10) . . ?
C29 C34 C33 110.5(9) . . ?
N6 C35 N5 108.0(8) . . ?
N6 C35 C36 129.5(8) . . ?
N5 C35 C36 122.5(9) . . ?
N6 C35 Ga3 54.5(5) . . ?
N5 C35 Ga3 53.5(5) . . ?
C36 C35 Ga3 176.0(7) . . ?
C39 C36 C37 109.7(10) . . ?
C39 C36 C38 111.6(10) . . ?
C37 C36 C38 105.0(9) . . ?
C39 C36 C35 109.6(9) . . ?
C37 C36 C35 113.7(9) . . ?
C38 C36 C35 107.2(9) . . ?
N5 C40 C45 111.5(9) . . ?
N5 C40 C41 110.5(8) . . ?
C45 C40 C41 109.7(8) . . ?
C40 C41 C42 112.8(9) . . ?
C43 C42 C41 108.8(10) . . ?
C42 C43 C44 112.7(10) . . ?
C43 C44 C45 109.8(9) . . ?
C40 C45 C44 112.1(10) . . ?
C47 C46 N6 111.6(10) . . ?
C47 C46 C51 109.3(14) . . ?
N6 C46 C51 108.9(9) . . ?
C46 C47 C48 110.6(13) . . ?
C49 C48 C47 113(2) . . ?
C50 C49 C48 111.3(17) . . ?
C49 C50 C51 113(2) . . ?
C46 C51 C50 109.3(13) . . ?
O1 C52 C53 107.2(15) . . ?
C54 C53 C52 98.4(19) . . ?
C55 C54 C53 107.2(16) . . ?
O1 C55 C54 109.9(18) . . ?
C57 C56 O2 103(3) . . ?
C56 C57 C58 135(5) . . ?
C57 C58 C59 91(3) . . ?
C58 C59 O2 107.4(19) . . ?
C1 N1 C6 133.2(8) . . ?
C1 N1 Ga1 92.3(6) . . ?
C6 N1 Ga1 133.8(6) . . ?
C1 N2 C12 130.7(7) . . ?
C1 N2 Ga1 93.1(5) . . ?
C12 N2 Ga1 135.9(6) . . ?
C18 N3 C23 130.0(7) . . ?
C18 N3 Ga2 93.7(5) . . ?
C23 N3 Ga2 131.4(6) . . ?
C18 N4 C29 130.9(7) . . ?
C18 N4 Ga2 93.4(5) . . ?
C29 N4 Ga2 134.8(6) . . ?
C35 N5 C40 131.8(8) . . ?
C35 N5 Ga3 93.2(6) . . ?
C40 N5 Ga3 134.9(6) . . ?
C35 N6 C46 133.6(8) . . ?
C35 N6 Ga3 93.3(6) . . ?
C46 N6 Ga3 132.6(6) . . ?
C55 O1 C52 107.5(16) . . ?
C56 O2 C59 100(2) . . ?

loop_
_geom_bond_atom_site_label_1
_geom_bond_atom_site_label_2
_geom_bond_distance
_geom_bond_site_symmetry_2
_geom_bond_publ_flag
I1 Ga1 2.5915(13) . ?
I2 Ga3 2.6017(13) . ?
Ga1 N2 1.968(7) . ?
Ga1 N1 1.973(8) . ?
Ga1 C1 2.426(9) . ?
Ga1 Ga2 2.4292(15) . ?
Ga2 N3 1.969(7) . ?
Ga2 N4 1.985(7) . ?
Ga2 Ga3 2.4246(16) . ?
Ga2 C18 2.459(9) . ?
Ga3 N5 1.951(8) . ?
Ga3 N6 1.974(7) . ?
Ga3 C35 2.422(9) . ?
C1 N2 1.317(12) . ?
C1 N1 1.334(11) . ?
C1 C2 1.543(13) . ?
C2 C3 1.484(16) . ?
C2 C4 1.512(15) . ?
C2 C5 1.536(15) . ?
C6 C11 1.407(17) . ?
C6 C7 1.446(18) . ?
C6 N1 1.457(13) . ?
C7 C8 1.59(2) . ?
C8 C9 1.37(4) . ?
C9 C10 1.27(4) . ?
C10 C11 1.66(3) . ?
C12 N2 1.452(12) . ?
C12 C17 1.490(14) . ?
C12 C13 1.511(16) . ?
C13 C14 1.540(16) . ?
C14 C15 1.459(18) . ?
C15 C16 1.46(2) . ?
C16 C17 1.508(16) . ?
C18 N4 1.340(11) . ?
C18 N3 1.351(11) . ?
C18 C19 1.503(12) . ?
C19 C21 1.527(14) . ?
C19 C22 1.526(13) . ?
C19 C20 1.537(15) . ?
C23 N3 1.461(10) . ?
C23 C24 1.497(14) . ?
C23 C28 1.506(14) . ?
C24 C25 1.511(13) . ?
C25 C26 1.476(16) . ?
C26 C27 1.497(18) . ?
C27 C28 1.545(12) . ?
C29 N4 1.473(10) . ?
C29 C34 1.505(14) . ?
C29 C30 1.505(13) . ?
C30 C31 1.528(13) . ?
C31 C32 1.509(18) . ?
C32 C33 1.485(17) . ?
C33 C34 1.528(13) . ?
C35 N6 1.293(13) . ?
C35 N5 1.329(11) . ?
C35 C36 1.557(13) . ?
C36 C39 1.479(16) . ?
C36 C37 1.542(15) . ?
C36 C38 1.547(16) . ?
C40 N5 1.464(12) . ?
C40 C45 1.493(14) . ?
C40 C41 1.516(13) . ?
C41 C42 1.521(15) . ?
C42 C43 1.500(17) . ?
C43 C44 1.511(16) . ?
C44 C45 1.529(15) . ?
C46 C47 1.448(18) . ?
C46 N6 1.479(12) . ?
C46 C51 1.494(19) . ?
C47 C48 1.55(2) . ?
C48 C49 1.43(3) . ?
C49 C50 1.38(3) . ?
C50 C51 1.54(2) . ?
C52 O1 1.38(2) . ?
C52 C53 1.47(3) . ?
C53 C54 1.46(3) . ?
C54 C55 1.35(3) . ?
C55 O1 1.34(2) . ?
C56 C57 1.16(5) . ?
C56 O2 1.46(3) . ?
C57 C58 1.34(5) . ?
C58 C59 1.53(4) . ?
C59 O2 1.56(3) . ?
